data_7021686
loop_
_publ_author_name
'Kolay, Siddhartha'
'Wadawale, Amey'
'Das, Dasarathi'
'Kisan, Hemanta K.'
'Sunoj, Raghavan B.'
'Jain, Vimal K.'

_publ_section_title
;
 Cyclopalladation of dimesityl selenide: synthesis, reactivity, structural
 characterization, isolation of an intermediate complex with C-HPd
 intra-molecular interaction and computational studies.
;
_journal_issue 30
_journal_name_full 'Dalton transactions (Cambridge, England : 2003)'
_journal_page_first 10828
_journal_page_last 10837
_journal_paper_doi 10.1039/c3dt50935d
_journal_volume 42
_journal_year 2013
_chemical_formula_sum 'C46 H50 N2 Pd2 S2 Se2'
_chemical_formula_weight 1065.72
_chemical_name_systematic
;
 ?
;
_space_group_IT_number 2
_symmetry_cell_setting triclinic
_symmetry_space_group_name_Hall '-P 1'
_symmetry_space_group_name_H-M 'P -1'
_atom_sites_solution_hydrogens geom
_atom_sites_solution_primary direct
_atom_sites_solution_secondary difmap
_audit_creation_method SHELXL-97
_cell_angle_alpha 98.092(5)
_cell_angle_beta 93.574(5)
_cell_angle_gamma 96.018(5)
_cell_formula_units_Z 2
_cell_length_a 8.735(5)
_cell_length_b 10.919(5)
_cell_length_c 23.272(5)
_cell_measurement_reflns_used 9887
_cell_measurement_temperature 296(2)
_cell_measurement_theta_max 26.48
_cell_measurement_theta_min 2.78
_cell_volume 2178.7(17)
_computing_cell_refinement 'Bruker SAINT'
_computing_data_collection 'Bruker APEX2'
_computing_data_reduction 'Bruker SAINT'
_computing_molecular_graphics 'ORTEP 3 FOR WINDOWS'
_computing_publication_material 'WINGX 1.70.01'
_computing_structure_refinement 'SHELXL-97 (Sheldrick, 2008)'
_computing_structure_solution 'SHELXS-97 (Sheldrick, 2008)'
_diffrn_ambient_temperature 296(2)
_diffrn_measured_fraction_theta_full 0.985
_diffrn_measured_fraction_theta_max 0.985
_diffrn_measurement_device_type 'Bruker APEX-II CCD'
_diffrn_measurement_method '\f and \w scans'
_diffrn_radiation_monochromator graphite
_diffrn_radiation_source 'sealed tube'
_diffrn_radiation_type MoK\a
_diffrn_radiation_wavelength 0.71073
_diffrn_reflns_av_R_equivalents 0.0237
_diffrn_reflns_av_sigmaI/netI 0.0241
_diffrn_reflns_limit_h_max 10
_diffrn_reflns_limit_h_min -10
_diffrn_reflns_limit_k_max 13
_diffrn_reflns_limit_k_min -13
_diffrn_reflns_limit_l_max 29
_diffrn_reflns_limit_l_min -27
_diffrn_reflns_number 33744
_diffrn_reflns_theta_full 26.50
_diffrn_reflns_theta_max 26.50
_diffrn_reflns_theta_min 0.89
_exptl_absorpt_coefficient_mu 2.626
_exptl_absorpt_correction_T_max 0.6941
_exptl_absorpt_correction_T_min 0.5598
_exptl_absorpt_correction_type multi-scan
_exptl_absorpt_process_details 'SADABS 2007/2 (Sheldrick, G.M., 2007)'
_exptl_crystal_colour YELLOW
_exptl_crystal_density_diffrn 1.625
_exptl_crystal_density_method 'not measured'
_exptl_crystal_description BLOCK
_exptl_crystal_F_000 1064
_exptl_crystal_size_max 0.25
_exptl_crystal_size_mid 0.15
_exptl_crystal_size_min 0.15
_refine_diff_density_max 0.756
_refine_diff_density_min -0.502
_refine_diff_density_rms 0.184
_refine_ls_extinction_coef 0.0043(2)
_refine_ls_extinction_expression Fc^*^=kFc[1+0.001xFc^2^\l^3^/sin(2\q)]^-1/4^
_refine_ls_extinction_method SHELXL
_refine_ls_goodness_of_fit_ref 1.111
_refine_ls_hydrogen_treatment constr
_refine_ls_matrix_type full
_refine_ls_number_parameters 498
_refine_ls_number_reflns 8908
_refine_ls_number_restraints 0
_refine_ls_restrained_S_all 1.111
_refine_ls_R_factor_all 0.0393
_refine_ls_R_factor_gt 0.0277
_refine_ls_shift/su_max 0.003
_refine_ls_shift/su_mean 0.000
_refine_ls_structure_factor_coef Fsqd
_refine_ls_weighting_details 'calc w=1/[\s^2^(Fo^2^)+(0.0447P)^2^+0.2485P] where P=(Fo^2^+2Fc^2^)/3'
_refine_ls_weighting_scheme calc
_refine_ls_wR_factor_gt 0.0701
_refine_ls_wR_factor_ref 0.0796
_reflns_number_gt 7318
_reflns_number_total 8908
_reflns_threshold_expression >2sigma(I)
_cod_data_source_file c3dt50935d.txt
_cod_data_source_block ups1554ddsk_1_0m
_cod_depositor_comments
;
The following automatic conversions were performed:

'_symmetry_cell_setting' value 'TRICLINIC' changed to 'triclinic'
according to /home/saulius/struct/CIF-dictionaries/cif_core.dic
dictionary named 'cif_core.dic' version 2.4.2 from
2011-04-26.

'_exptl_absorpt_correction_type' value 'Multi-scan'
changed to 'multi-scan' according to
/home/saulius/struct/CIF-dictionaries/cif_core.dic dictionary named
'cif_core.dic' version 2.4.2 from 2011-04-26.

Automatic conversion script
Id: cif_fix_values 1891 2012-01-12 08:04:46Z andrius 
;
_cod_original_sg_symbol_H-M P-1
_cod_database_code 7021686

loop_
_symmetry_equiv_pos_as_xyz
'x, y, z'
'-x, -y, -z'

loop_
_atom_site_label
_atom_site_type_symbol
_atom_site_fract_x
_atom_site_fract_y
_atom_site_fract_z
_atom_site_U_iso_or_equiv
_atom_site_adp_type
_atom_site_occupancy
_atom_site_symmetry_multiplicity
_atom_site_calc_flag
_atom_site_refinement_flags
C1 C 0.3966(3) 0.2020(2) 0.72797(11) 0.0386(6) Uani 1 1 d .
C2 C 0.2663(3) 0.2575(3) 0.71239(13) 0.0492(7) Uani 1 1 d .
H2 H 0.1748 0.2080 0.6985 0.059 Uiso 1 1 calc R
C3 C 0.2724(4) 0.3844(3) 0.71743(14) 0.0579(8) Uani 1 1 d .
H3 H 0.1847 0.4215 0.7084 0.069 Uiso 1 1 calc R
C4 C 0.4093(4) 0.4557(3) 0.73591(15) 0.0592(8) Uani 1 1 d .
H4 H 0.4167 0.5421 0.7393 0.071 Uiso 1 1 calc R
C5 C 0.5347(4) 0.3978(3) 0.74924(14) 0.0540(8) Uani 1 1 d .
H5 H 0.6280 0.4467 0.7609 0.065 Uiso 1 1 calc R
C6 C 0.5920(3) -0.1495(3) 0.74792(14) 0.0498(7) Uani 1 1 d .
H6A H 0.5679 -0.1076 0.7853 0.060 Uiso 1 1 calc R
H6B H 0.5042 -0.2101 0.7332 0.060 Uiso 1 1 calc R
C7 C 0.7273(4) -0.2189(2) 0.75825(13) 0.0473(7) Uani 1 1 d .
C8 C 0.8495(4) -0.2192(2) 0.72281(13) 0.0485(7) Uani 1 1 d .
C9 C 0.9713(4) -0.2899(3) 0.72932(15) 0.0581(8) Uani 1 1 d .
C10 C 0.9672(5) -0.3625(3) 0.77400(17) 0.0694(11) Uani 1 1 d .
H10 H 1.0459 -0.4122 0.7788 0.083 Uiso 1 1 calc R
C11 C 0.8508(5) -0.3634(3) 0.81124(16) 0.0665(10) Uani 1 1 d .
C12 C 0.7321(4) -0.2911(3) 0.80331(14) 0.0573(8) Uani 1 1 d .
H12 H 0.6537 -0.2905 0.8286 0.069 Uiso 1 1 calc R
C13 C 1.1068(4) -0.2838(4) 0.69228(19) 0.0815(12) Uani 1 1 d .
H13A H 1.0715 -0.3113 0.6522 0.122 Uiso 1 1 calc R
H13B H 1.1800 -0.3366 0.7044 0.122 Uiso 1 1 calc R
H13C H 1.1553 -0.1996 0.6967 0.122 Uiso 1 1 calc R
C14 C 0.8540(6) -0.4404(4) 0.86075(19) 0.0984(15) Uani 1 1 d .
H14A H 0.8876 -0.5197 0.8473 0.148 Uiso 1 1 calc R
H14B H 0.7523 -0.4529 0.8739 0.148 Uiso 1 1 calc R
H14C H 0.9241 -0.3974 0.8923 0.148 Uiso 1 1 calc R
C15 C 0.8403(3) -0.2052(3) 0.59409(13) 0.0476(7) Uani 1 1 d .
C16 C 0.7333(3) -0.3110(3) 0.57862(13) 0.0520(7) Uani 1 1 d .
C17 C 0.7465(4) -0.3839(3) 0.52498(14) 0.0604(8) Uani 1 1 d .
H17 H 0.6780 -0.4559 0.5142 0.072 Uiso 1 1 calc R
C18 C 0.8553(4) -0.3546(4) 0.48763(15) 0.0693(9) Uani 1 1 d .
C19 C 0.9537(4) -0.2473(4) 0.50375(16) 0.0707(10) Uani 1 1 d .
H19 H 1.0256 -0.2244 0.4782 0.085 Uiso 1 1 calc R
C20 C 0.9505(4) -0.1711(3) 0.55699(15) 0.0589(8) Uani 1 1 d .
C21 C 0.6066(4) -0.3492(3) 0.61551(16) 0.0729(10) Uani 1 1 d .
H21A H 0.6505 -0.3773 0.6495 0.109 Uiso 1 1 calc R
H21B H 0.5367 -0.4153 0.5935 0.109 Uiso 1 1 calc R
H21C H 0.5516 -0.2792 0.6271 0.109 Uiso 1 1 calc R
C22 C 0.8635(6) -0.4390(5) 0.43029(18) 0.1080(16) Uani 1 1 d .
H22A H 0.9652 -0.4642 0.4282 0.162 Uiso 1 1 calc R
H22B H 0.8410 -0.3948 0.3985 0.162 Uiso 1 1 calc R
H22C H 0.7894 -0.5113 0.4280 0.162 Uiso 1 1 calc R
C23 C 1.0647(5) -0.0550(4) 0.57193(18) 0.0864(12) Uani 1 1 d .
H23A H 1.0097 0.0166 0.5789 0.130 Uiso 1 1 calc R
H23B H 1.1281 -0.0471 0.5401 0.130 Uiso 1 1 calc R
H23C H 1.1287 -0.0610 0.6063 0.130 Uiso 1 1 calc R
C24 C 0.7030(3) 0.2141(3) 0.63110(12) 0.0414(6) Uani 1 1 d .
C25 C 0.6867(4) 0.2890(3) 0.58745(14) 0.0582(8) Uani 1 1 d .
H25 H 0.7531 0.3619 0.5887 0.070 Uiso 1 1 calc R
C26 C 0.5730(4) 0.2554(4) 0.54284(15) 0.0721(10) Uani 1 1 d .
H26 H 0.5633 0.3043 0.5135 0.087 Uiso 1 1 calc R
C27 C 0.4746(4) 0.1496(3) 0.54200(15) 0.0717(10) Uani 1 1 d .
H27 H 0.3944 0.1264 0.5130 0.086 Uiso 1 1 calc R
C28 C 0.4972(4) 0.0783(3) 0.58520(13) 0.0567(8) Uani 1 1 d .
H28 H 0.4311 0.0054 0.5843 0.068 Uiso 1 1 calc R
C29 C 0.9547(3) 0.1510(3) 0.79258(13) 0.0466(7) Uani 1 1 d .
H29A H 0.9978 0.1170 0.7572 0.056 Uiso 1 1 calc R
H29B H 1.0226 0.2249 0.8097 0.056 Uiso 1 1 calc R
C30 C 0.9582(3) 0.0581(2) 0.83365(12) 0.0415(6) Uani 1 1 d .
C31 C 0.8455(3) 0.0448(2) 0.87250(12) 0.0414(6) Uani 1 1 d .
C32 C 0.8553(4) -0.0332(3) 0.91516(13) 0.0491(7) Uani 1 1 d .
C33 C 0.9829(4) -0.0967(3) 0.91781(14) 0.0561(8) Uani 1 1 d .
H33 H 0.9932 -0.1469 0.9467 0.067 Uiso 1 1 calc R
C34 C 1.0966(4) -0.0888(3) 0.87915(14) 0.0528(8) Uani 1 1 d .
C35 C 1.0814(3) -0.0125(3) 0.83715(13) 0.0479(7) Uani 1 1 d .
H35 H 1.1557 -0.0081 0.8104 0.057 Uiso 1 1 calc R
C36 C 0.7284(4) -0.0497(3) 0.95546(15) 0.0692(10) Uani 1 1 d .
H36A H 0.6357 -0.0897 0.9333 0.104 Uiso 1 1 calc R
H36B H 0.7097 0.0303 0.9749 0.104 Uiso 1 1 calc R
H36C H 0.7589 -0.1002 0.9838 0.104 Uiso 1 1 calc R
C37 C 1.2325(4) -0.1621(4) 0.88185(18) 0.0771(11) Uani 1 1 d .
H37A H 1.2877 -0.1406 0.9195 0.116 Uiso 1 1 calc R
H37B H 1.2998 -0.1429 0.8525 0.116 Uiso 1 1 calc R
H37C H 1.1969 -0.2494 0.8753 0.116 Uiso 1 1 calc R
C38 C 0.6648(3) 0.2468(2) 0.92820(12) 0.0435(6) Uani 1 1 d .
C39 C 0.5172(4) 0.2613(3) 0.94613(14) 0.0524(7) Uani 1 1 d .
C40 C 0.5052(4) 0.3331(3) 0.99988(15) 0.0616(9) Uani 1 1 d .
H40 H 0.4077 0.3423 1.0126 0.074 Uiso 1 1 calc R
C41 C 0.6338(5) 0.3909(3) 1.03498(14) 0.0625(9) Uani 1 1 d .
C42 C 0.7752(4) 0.3796(3) 1.01430(14) 0.0609(9) Uani 1 1 d .
H42 H 0.8619 0.4209 1.0369 0.073 Uiso 1 1 calc R
C43 C 0.7968(4) 0.3094(3) 0.96115(13) 0.0500(7) Uani 1 1 d .
C44 C 0.3734(4) 0.2006(4) 0.91053(17) 0.0725(10) Uani 1 1 d .
H44A H 0.3745 0.2225 0.8720 0.109 Uiso 1 1 calc R
H44B H 0.2847 0.2287 0.9284 0.109 Uiso 1 1 calc R
H44C H 0.3689 0.1119 0.9084 0.109 Uiso 1 1 calc R
C45 C 0.6180(6) 0.4623(4) 1.09447(17) 0.0927(13) Uani 1 1 d .
H45A H 0.6000 0.4048 1.1216 0.139 Uiso 1 1 calc R
H45B H 0.5327 0.5106 1.0924 0.139 Uiso 1 1 calc R
H45C H 0.7112 0.5166 1.1071 0.139 Uiso 1 1 calc R
C46 C 0.9575(4) 0.3034(3) 0.94284(16) 0.0641(9) Uani 1 1 d .
H46A H 0.9892 0.2235 0.9473 0.096 Uiso 1 1 calc R
H46B H 1.0264 0.3676 0.9666 0.096 Uiso 1 1 calc R
H46C H 0.9597 0.3152 0.9028 0.096 Uiso 1 1 calc R
N1 N 0.5309(2) 0.2733(2) 0.74639(10) 0.0397(5) Uani 1 1 d .
N2 N 0.6096(3) 0.1077(2) 0.62890(10) 0.0421(5) Uani 1 1 d .
S1 S 0.38149(8) 0.04095(6) 0.72466(3) 0.04803(18) Uani 1 1 d .
S2 S 0.84919(8) 0.25996(8) 0.68662(3) 0.05121(19) Uani 1 1 d .
Se1 Se 0.84937(3) -0.09978(3) 0.669424(14) 0.04669(9) Uani 1 1 d .
Se2 Se 0.66723(3) 0.12776(3) 0.857578(12) 0.04231(9) Uani 1 1 d .
Pd1 Pd 0.61100(2) -0.020562(18) 0.692650(9) 0.04000(8) Uani 1 1 d .
Pd2 Pd 0.74670(2) 0.204511(19) 0.770242(9) 0.03893(8) Uani 1 1 d .

loop_
_atom_site_aniso_label
_atom_site_aniso_U_11
_atom_site_aniso_U_22
_atom_site_aniso_U_33
_atom_site_aniso_U_23
_atom_site_aniso_U_13
_atom_site_aniso_U_12
C1 0.0337(13) 0.0445(14) 0.0389(15) 0.0085(12) 0.0038(11) 0.0068(12)
C2 0.0316(14) 0.0586(18) 0.0591(18) 0.0141(15) 0.0003(13) 0.0072(13)
C3 0.0483(18) 0.063(2) 0.068(2) 0.0167(16) 0.0007(15) 0.0257(16)
C4 0.061(2) 0.0402(16) 0.077(2) 0.0061(15) -0.0012(17) 0.0154(15)
C5 0.0536(18) 0.0433(16) 0.063(2) 0.0066(14) -0.0062(15) 0.0046(14)
C6 0.0553(18) 0.0417(15) 0.0566(18) 0.0176(14) 0.0082(14) 0.0094(14)
C7 0.0588(18) 0.0317(14) 0.0487(17) 0.0021(12) -0.0083(14) 0.0059(13)
C8 0.0578(18) 0.0338(14) 0.0517(18) 0.0013(13) -0.0117(15) 0.0111(13)
C9 0.065(2) 0.0362(15) 0.069(2) -0.0056(15) -0.0165(17) 0.0153(15)
C10 0.080(3) 0.0417(17) 0.079(3) -0.0034(17) -0.037(2) 0.0175(17)
C11 0.088(3) 0.0407(17) 0.066(2) 0.0090(15) -0.029(2) 0.0049(17)
C12 0.077(2) 0.0410(16) 0.0519(19) 0.0109(14) -0.0139(16) 0.0009(15)
C13 0.072(2) 0.073(2) 0.102(3) 0.001(2) -0.008(2) 0.041(2)
C14 0.124(4) 0.078(3) 0.092(3) 0.037(2) -0.043(3) 0.005(3)
C15 0.0445(16) 0.0469(16) 0.0524(17) 0.0108(13) -0.0003(13) 0.0083(13)
C16 0.0497(17) 0.0535(17) 0.0531(19) 0.0098(15) 0.0000(14) 0.0069(14)
C17 0.067(2) 0.0553(19) 0.055(2) 0.0017(16) -0.0068(17) 0.0052(16)
C18 0.072(2) 0.083(3) 0.053(2) 0.0050(18) -0.0010(18) 0.016(2)
C19 0.060(2) 0.097(3) 0.059(2) 0.017(2) 0.0117(17) 0.013(2)
C20 0.0499(18) 0.067(2) 0.062(2) 0.0185(17) 0.0012(16) 0.0086(16)
C21 0.069(2) 0.072(2) 0.069(2) 0.0005(18) 0.0072(18) -0.0200(19)
C22 0.121(4) 0.131(4) 0.063(3) -0.015(3) 0.016(3) 0.010(3)
C23 0.068(2) 0.097(3) 0.090(3) 0.021(2) 0.016(2) -0.021(2)
C24 0.0364(14) 0.0493(16) 0.0423(15) 0.0144(12) 0.0046(12) 0.0113(12)
C25 0.0582(19) 0.0607(19) 0.059(2) 0.0278(16) -0.0042(15) 0.0013(15)
C26 0.082(3) 0.081(2) 0.057(2) 0.0332(19) -0.0157(19) 0.005(2)
C27 0.073(2) 0.084(3) 0.056(2) 0.0163(19) -0.0204(18) 0.005(2)
C28 0.0600(19) 0.0557(19) 0.0508(19) 0.0055(15) -0.0073(15) 0.0003(15)
C29 0.0343(14) 0.0634(18) 0.0453(16) 0.0188(14) -0.0011(12) 0.0085(13)
C30 0.0406(15) 0.0431(15) 0.0391(15) 0.0046(12) -0.0061(12) 0.0041(12)
C31 0.0447(15) 0.0413(14) 0.0371(15) 0.0054(12) -0.0039(12) 0.0048(12)
C32 0.0595(19) 0.0430(15) 0.0423(16) 0.0058(13) -0.0036(14) 0.0001(14)
C33 0.074(2) 0.0425(16) 0.0513(19) 0.0134(14) -0.0140(17) 0.0062(16)
C34 0.0569(19) 0.0425(16) 0.0575(19) 0.0052(14) -0.0106(15) 0.0104(14)
C35 0.0441(16) 0.0503(17) 0.0489(17) 0.0054(14) -0.0046(13) 0.0109(13)
C36 0.087(3) 0.070(2) 0.055(2) 0.0266(17) 0.0121(18) 0.0016(19)
C37 0.077(2) 0.069(2) 0.090(3) 0.018(2) -0.011(2) 0.029(2)
C38 0.0474(16) 0.0413(15) 0.0426(16) 0.0102(12) 0.0020(13) 0.0045(13)
C39 0.0524(18) 0.0506(17) 0.0554(19) 0.0087(14) 0.0047(15) 0.0101(14)
C40 0.073(2) 0.0559(19) 0.062(2) 0.0138(16) 0.0175(18) 0.0217(17)
C41 0.094(3) 0.0434(17) 0.053(2) 0.0068(15) 0.0009(19) 0.0237(18)
C42 0.079(2) 0.0456(17) 0.055(2) 0.0051(15) -0.0117(18) 0.0079(17)
C43 0.0554(18) 0.0409(15) 0.0523(18) 0.0092(13) -0.0080(14) 0.0040(13)
C44 0.0482(19) 0.081(2) 0.085(3) -0.002(2) 0.0039(18) 0.0093(18)
C45 0.146(4) 0.074(2) 0.060(2) -0.0008(19) 0.001(2) 0.041(3)
C46 0.0518(19) 0.0564(19) 0.078(2) 0.0056(17) -0.0083(17) -0.0055(15)
N1 0.0355(12) 0.0408(12) 0.0421(13) 0.0053(10) -0.0027(10) 0.0061(10)
N2 0.0405(12) 0.0445(13) 0.0433(13) 0.0106(10) 0.0010(10) 0.0100(11)
S1 0.0378(4) 0.0417(4) 0.0662(5) 0.0134(3) 0.0070(3) 0.0029(3)
S2 0.0354(4) 0.0665(5) 0.0542(4) 0.0273(4) -0.0038(3) -0.0032(3)
Se1 0.04315(17) 0.03735(15) 0.0602(2) 0.00698(13) 0.00244(13) 0.00861(12)
Se2 0.03689(15) 0.04937(17) 0.04020(16) 0.00813(12) -0.00015(11) 0.00262(12)
Pd1 0.04014(13) 0.03398(12) 0.04768(14) 0.01070(9) 0.00247(9) 0.00701(9)
Pd2 0.03286(12) 0.04481(13) 0.03990(13) 0.01156(9) -0.00381(9) 0.00486(9)

loop_
_atom_type_symbol
_atom_type_description
_atom_type_scat_dispersion_real
_atom_type_scat_dispersion_imag
_atom_type_scat_source
C C 0.0033 0.0016 'International Tables Vol C Tables 4.2.6.8 and 6.1.1.4'
H H 0.0000 0.0000 'International Tables Vol C Tables 4.2.6.8 and 6.1.1.4'
N N 0.0061 0.0033 'International Tables Vol C Tables 4.2.6.8 and 6.1.1.4'
S S 0.1246 0.1234 'International Tables Vol C Tables 4.2.6.8 and 6.1.1.4'
Se Se -0.0929 2.2259 'International Tables Vol C Tables 4.2.6.8 and 6.1.1.4'
Pd Pd -0.9988 1.0072 'International Tables Vol C Tables 4.2.6.8 and 6.1.1.4'

loop_
_geom_angle_atom_site_label_1
_geom_angle_atom_site_label_2
_geom_angle_atom_site_label_3
_geom_angle
N1 C1 C2 119.9(2)
N1 C1 S1 120.96(19)
C2 C1 S1 119.1(2)
C3 C2 C1 120.5(3)
C3 C2 H2 119.7
C1 C2 H2 119.7
C4 C3 C2 119.0(3)
C4 C3 H3 120.5
C2 C3 H3 120.5
C5 C4 C3 118.7(3)
C5 C4 H4 120.7
C3 C4 H4 120.7
N1 C5 C4 123.6(3)
N1 C5 H5 118.2
C4 C5 H5 118.2
C7 C6 Pd1 118.1(2)
C7 C6 H6A 107.8
Pd1 C6 H6A 107.8
C7 C6 H6B 107.8
Pd1 C6 H6B 107.8
H6A C6 H6B 107.1
C8 C7 C12 117.2(3)
C8 C7 C6 122.2(3)
C12 C7 C6 120.5(3)
C7 C8 C9 123.1(3)
C7 C8 Se1 114.5(2)
C9 C8 Se1 122.1(3)
C8 C9 C10 116.9(3)
C8 C9 C13 122.2(3)
C10 C9 C13 120.8(3)
C11 C10 C9 122.4(3)
C11 C10 H10 118.8
C9 C10 H10 118.8
C10 C11 C12 118.7(3)
C10 C11 C14 120.6(4)
C12 C11 C14 120.7(4)
C11 C12 C7 121.7(3)
C11 C12 H12 119.2
C7 C12 H12 119.2
C9 C13 H13A 109.5
C9 C13 H13B 109.5
H13A C13 H13B 109.5
C9 C13 H13C 109.5
H13A C13 H13C 109.5
H13B C13 H13C 109.5
C11 C14 H14A 109.5
C11 C14 H14B 109.5
H14A C14 H14B 109.5
C11 C14 H14C 109.5
H14A C14 H14C 109.5
H14B C14 H14C 109.5
C20 C15 C16 121.6(3)
C20 C15 Se1 115.8(2)
C16 C15 Se1 122.6(2)
C15 C16 C17 116.8(3)
C15 C16 C21 124.1(3)
C17 C16 C21 119.1(3)
C18 C17 C16 123.3(3)
C18 C17 H17 118.4
C16 C17 H17 118.4
C19 C18 C17 117.7(3)
C19 C18 C22 122.0(4)
C17 C18 C22 120.3(4)
C18 C19 C20 122.6(3)
C18 C19 H19 118.7
C20 C19 H19 118.7
C15 C20 C19 118.0(3)
C15 C20 C23 122.7(3)
C19 C20 C23 119.4(3)
C16 C21 H21A 109.5
C16 C21 H21B 109.5
H21A C21 H21B 109.5
C16 C21 H21C 109.5
H21A C21 H21C 109.5
H21B C21 H21C 109.5
C18 C22 H22A 109.5
C18 C22 H22B 109.5
H22A C22 H22B 109.5
C18 C22 H22C 109.5
H22A C22 H22C 109.5
H22B C22 H22C 109.5
C20 C23 H23A 109.5
C20 C23 H23B 109.5
H23A C23 H23B 109.5
C20 C23 H23C 109.5
H23A C23 H23C 109.5
H23B C23 H23C 109.5
N2 C24 C25 120.1(3)
N2 C24 S2 121.2(2)
C25 C24 S2 118.7(2)
C26 C25 C24 120.3(3)
C26 C25 H25 119.9
C24 C25 H25 119.9
C27 C26 C25 119.4(3)
C27 C26 H26 120.3
C25 C26 H26 120.3
C26 C27 C28 118.0(3)
C26 C27 H27 121.0
C28 C27 H27 121.0
N2 C28 C27 123.9(3)
N2 C28 H28 118.1
C27 C28 H28 118.1
C30 C29 Pd2 117.28(19)
C30 C29 H29A 108.0
Pd2 C29 H29A 108.0
C30 C29 H29B 108.0
Pd2 C29 H29B 108.0
H29A C29 H29B 107.2
C31 C30 C35 117.5(3)
C31 C30 C29 121.6(2)
C35 C30 C29 120.7(3)
C30 C31 C32 122.2(3)
C30 C31 Se2 114.4(2)
C32 C31 Se2 123.1(2)
C33 C32 C31 117.4(3)
C33 C32 C36 121.4(3)
C31 C32 C36 121.2(3)
C32 C33 C34 122.5(3)
C32 C33 H33 118.8
C34 C33 H33 118.8
C35 C34 C33 118.3(3)
C35 C34 C37 120.3(3)
C33 C34 C37 121.5(3)
C34 C35 C30 122.0(3)
C34 C35 H35 119.0
C30 C35 H35 119.0
C32 C36 H36A 109.5
C32 C36 H36B 109.5
H36A C36 H36B 109.5
C32 C36 H36C 109.5
H36A C36 H36C 109.5
H36B C36 H36C 109.5
C34 C37 H37A 109.5
C34 C37 H37B 109.5
H37A C37 H37B 109.5
C34 C37 H37C 109.5
H37A C37 H37C 109.5
H37B C37 H37C 109.5
C39 C38 C43 121.1(3)
C39 C38 Se2 114.2(2)
C43 C38 Se2 124.7(2)
C40 C39 C38 118.1(3)
C40 C39 C44 119.5(3)
C38 C39 C44 122.5(3)
C41 C40 C39 122.2(3)
C41 C40 H40 118.9
C39 C40 H40 118.9
C42 C41 C40 117.6(3)
C42 C41 C45 121.2(4)
C40 C41 C45 121.1(4)
C41 C42 C43 123.6(3)
C41 C42 H42 118.2
C43 C42 H42 118.2
C42 C43 C38 117.2(3)
C42 C43 C46 119.0(3)
C38 C43 C46 123.8(3)
C39 C44 H44A 109.5
C39 C44 H44B 109.5
H44A C44 H44B 109.5
C39 C44 H44C 109.5
H44A C44 H44C 109.5
H44B C44 H44C 109.5
C41 C45 H45A 109.5
C41 C45 H45B 109.5
H45A C45 H45B 109.5
C41 C45 H45C 109.5
H45A C45 H45C 109.5
H45B C45 H45C 109.5
C43 C46 H46A 109.5
C43 C46 H46B 109.5
H46A C46 H46B 109.5
C43 C46 H46C 109.5
H46A C46 H46C 109.5
H46B C46 H46C 109.5
C5 N1 C1 118.3(2)
C5 N1 Pd2 116.28(18)
C1 N1 Pd2 125.41(17)
C24 N2 C28 118.3(2)
C24 N2 Pd1 126.32(18)
C28 N2 Pd1 115.32(19)
C1 S1 Pd1 106.55(9)
C24 S2 Pd2 105.59(9)
C8 Se1 C15 102.35(12)
C8 Se1 Pd1 97.89(10)
C15 Se1 Pd1 114.57(9)
C31 Se2 C38 103.39(12)
C31 Se2 Pd2 97.09(9)
C38 Se2 Pd2 118.57(8)
C6 Pd1 N2 174.19(11)
C6 Pd1 S1 86.89(9)
N2 Pd1 S1 90.40(6)
C6 Pd1 Se1 85.94(9)
N2 Pd1 Se1 96.86(6)
S1 Pd1 Se1 172.71(2)
C6 Pd1 Pd2 102.38(10)
N2 Pd1 Pd2 82.38(7)
S1 Pd1 Pd2 83.27(3)
Se1 Pd1 Pd2 96.95(3)
C29 Pd2 N1 176.47(10)
C29 Pd2 S2 87.70(8)
N1 Pd2 S2 90.55(7)
C29 Pd2 Se2 85.05(8)
N1 Pd2 Se2 96.85(6)
S2 Pd2 Se2 172.12(2)
C29 Pd2 Pd1 99.58(9)
N1 Pd2 Pd1 83.28(6)
S2 Pd2 Pd1 84.02(3)
Se2 Pd2 Pd1 94.12(2)

loop_
_geom_bond_atom_site_label_1
_geom_bond_atom_site_label_2
_geom_bond_distance
C1 N1 1.348(3)
C1 C2 1.396(4)
C1 S1 1.740(3)
C2 C3 1.369(4)
C2 H2 0.9300
C3 C4 1.366(4)
C3 H3 0.9300
C4 C5 1.362(4)
C4 H4 0.9300
C5 N1 1.348(3)
C5 H5 0.9300
C6 C7 1.495(4)
C6 Pd1 2.037(3)
C6 H6A 0.9700
C6 H6B 0.9700
C7 C8 1.389(4)
C7 C12 1.399(4)
C8 C9 1.391(4)
C8 Se1 1.924(3)
C9 C10 1.394(5)
C9 C13 1.509(5)
C10 C11 1.376(5)
C10 H10 0.9300
C11 C12 1.387(5)
C11 C14 1.519(5)
C12 H12 0.9300
C13 H13A 0.9600
C13 H13B 0.9600
C13 H13C 0.9600
C14 H14A 0.9600
C14 H14B 0.9600
C14 H14C 0.9600
C15 C20 1.390(4)
C15 C16 1.397(4)
C15 Se1 1.950(3)
C16 C17 1.401(4)
C16 C21 1.502(4)
C17 C18 1.371(5)
C17 H17 0.9300
C18 C19 1.370(5)
C18 C22 1.522(5)
C19 C20 1.396(5)
C19 H19 0.9300
C20 C23 1.513(5)
C21 H21A 0.9600
C21 H21B 0.9600
C21 H21C 0.9600
C22 H22A 0.9600
C22 H22B 0.9600
C22 H22C 0.9600
C23 H23A 0.9600
C23 H23B 0.9600
C23 H23C 0.9600
C24 N2 1.340(3)
C24 C25 1.401(4)
C24 S2 1.741(3)
C25 C26 1.374(5)
C25 H25 0.9300
C26 C27 1.362(5)
C26 H26 0.9300
C27 C28 1.372(4)
C27 H27 0.9300
C28 N2 1.349(4)
C28 H28 0.9300
C29 C30 1.490(4)
C29 Pd2 2.025(3)
C29 H29A 0.9700
C29 H29B 0.9700
C30 C31 1.388(4)
C30 C35 1.393(4)
C31 C32 1.400(4)
C31 Se2 1.919(3)
C32 C33 1.376(5)
C32 C36 1.509(4)
C33 C34 1.385(5)
C33 H33 0.9300
C34 C35 1.379(4)
C34 C37 1.503(5)
C35 H35 0.9300
C36 H36A 0.9600
C36 H36B 0.9600
C36 H36C 0.9600
C37 H37A 0.9600
C37 H37B 0.9600
C37 H37C 0.9600
C38 C39 1.398(4)
C38 C43 1.401(4)
C38 Se2 1.949(3)
C39 C40 1.395(5)
C39 C44 1.498(4)
C40 C41 1.385(5)
C40 H40 0.9300
C41 C42 1.365(5)
C41 C45 1.512(5)
C42 C43 1.395(4)
C42 H42 0.9300
C43 C46 1.497(4)
C44 H44A 0.9600
C44 H44B 0.9600
C44 H44C 0.9600
C45 H45A 0.9600
C45 H45B 0.9600
C45 H45C 0.9600
C46 H46A 0.9600
C46 H46B 0.9600
C46 H46C 0.9600
N1 Pd2 2.171(2)
N2 Pd1 2.179(2)
S1 Pd1 2.3136(13)
S2 Pd2 2.3218(9)
Se1 Pd1 2.4005(12)
Se2 Pd2 2.4184(6)
Pd1 Pd2 2.9289(9)

loop_
_geom_torsion_atom_site_label_1
_geom_torsion_atom_site_label_2
_geom_torsion_atom_site_label_3
_geom_torsion_atom_site_label_4
_geom_torsion
N1 C1 C2 C3 -2.1(4)
S1 C1 C2 C3 176.6(2)
C1 C2 C3 C4 2.4(5)
C2 C3 C4 C5 -0.6(5)
C3 C4 C5 N1 -1.4(5)
Pd1 C6 C7 C8 -14.5(4)
Pd1 C6 C7 C12 168.2(2)
C12 C7 C8 C9 1.9(4)
C6 C7 C8 C9 -175.6(3)
C12 C7 C8 Se1 -171.4(2)
C6 C7 C8 Se1 11.2(4)
C7 C8 C9 C10 -0.1(4)
Se1 C8 C9 C10 172.7(2)
C7 C8 C9 C13 -176.8(3)
Se1 C8 C9 C13 -4.0(4)
C8 C9 C10 C11 -1.4(5)
C13 C9 C10 C11 175.3(3)
C9 C10 C11 C12 1.2(5)
C9 C10 C11 C14 -177.7(3)
C10 C11 C12 C7 0.7(5)
C14 C11 C12 C7 179.6(3)
C8 C7 C12 C11 -2.2(4)
C6 C7 C12 C11 175.3(3)
C20 C15 C16 C17 2.6(4)
Se1 C15 C16 C17 -175.3(2)
C20 C15 C16 C21 -176.8(3)
Se1 C15 C16 C21 5.3(4)
C15 C16 C17 C18 -1.5(5)
C21 C16 C17 C18 178.0(3)
C16 C17 C18 C19 -1.0(5)
C16 C17 C18 C22 179.5(4)
C17 C18 C19 C20 2.5(6)
C22 C18 C19 C20 -178.0(4)
C16 C15 C20 C19 -1.2(5)
Se1 C15 C20 C19 176.8(2)
C16 C15 C20 C23 178.2(3)
Se1 C15 C20 C23 -3.8(4)
C18 C19 C20 C15 -1.4(5)
C18 C19 C20 C23 179.1(3)
N2 C24 C25 C26 1.3(5)
S2 C24 C25 C26 179.7(3)
C24 C25 C26 C27 1.2(6)
C25 C26 C27 C28 -2.3(6)
C26 C27 C28 N2 1.1(6)
Pd2 C29 C30 C31 -25.1(4)
Pd2 C29 C30 C35 159.5(2)
C35 C30 C31 C32 1.9(4)
C29 C30 C31 C32 -173.6(3)
C35 C30 C31 Se2 -171.9(2)
C29 C30 C31 Se2 12.6(3)
C30 C31 C32 C33 0.5(4)
Se2 C31 C32 C33 173.8(2)
C30 C31 C32 C36 -177.7(3)
Se2 C31 C32 C36 -4.4(4)
C31 C32 C33 C34 -2.1(5)
C36 C32 C33 C34 176.2(3)
C32 C33 C34 C35 1.0(5)
C32 C33 C34 C37 -178.2(3)
C33 C34 C35 C30 1.6(4)
C37 C34 C35 C30 -179.2(3)
C31 C30 C35 C34 -3.0(4)
C29 C30 C35 C34 172.5(3)
C43 C38 C39 C40 -4.4(4)
Se2 C38 C39 C40 172.4(2)
C43 C38 C39 C44 177.0(3)
Se2 C38 C39 C44 -6.1(4)
C38 C39 C40 C41 1.0(5)
C44 C39 C40 C41 179.6(3)
C39 C40 C41 C42 2.4(5)
C39 C40 C41 C45 -176.6(3)
C40 C41 C42 C43 -2.5(5)
C45 C41 C42 C43 176.5(3)
C41 C42 C43 C38 -0.8(4)
C41 C42 C43 C46 -179.9(3)
C39 C38 C43 C42 4.3(4)
Se2 C38 C43 C42 -172.2(2)
C39 C38 C43 C46 -176.6(3)
Se2 C38 C43 C46 6.9(4)
C4 C5 N1 C1 1.7(5)
C4 C5 N1 Pd2 -179.8(3)
C2 C1 N1 C5 0.1(4)
S1 C1 N1 C5 -178.6(2)
C2 C1 N1 Pd2 -178.26(19)
S1 C1 N1 Pd2 3.1(3)
C25 C24 N2 C28 -2.6(4)
S2 C24 N2 C28 179.1(2)
C25 C24 N2 Pd1 -178.6(2)
S2 C24 N2 Pd1 3.0(3)
C27 C28 N2 C24 1.4(5)
C27 C28 N2 Pd1 177.9(3)
N1 C1 S1 Pd1 -38.5(2)
C2 C1 S1 Pd1 142.9(2)
N2 C24 S2 Pd2 -38.2(2)
C25 C24 S2 Pd2 143.4(2)
C7 C8 Se1 C15 -120.8(2)
C9 C8 Se1 C15 65.8(3)
C7 C8 Se1 Pd1 -3.4(2)
C9 C8 Se1 Pd1 -176.8(2)
C20 C15 Se1 C8 -128.9(2)
C16 C15 Se1 C8 49.1(3)
C20 C15 Se1 Pd1 126.4(2)
C16 C15 Se1 Pd1 -55.6(3)
C30 C31 Se2 C38 -119.1(2)
C32 C31 Se2 C38 67.2(3)
C30 C31 Se2 Pd2 2.6(2)
C32 C31 Se2 Pd2 -171.1(2)
C39 C38 Se2 C31 -141.7(2)
C43 C38 Se2 C31 35.1(3)
C39 C38 Se2 Pd2 112.4(2)
C43 C38 Se2 Pd2 -70.8(2)
C7 C6 Pd1 N2 127.7(9)
C7 C6 Pd1 S1 -169.9(2)
C7 C6 Pd1 Se1 8.7(2)
C7 C6 Pd1 Pd2 -87.5(2)
C24 N2 Pd1 C6 170.3(10)
C28 N2 Pd1 C6 -5.9(11)
C24 N2 Pd1 S1 108.1(2)
C28 N2 Pd1 S1 -68.1(2)
C24 N2 Pd1 Se1 -71.2(2)
C28 N2 Pd1 Se1 112.7(2)
C24 N2 Pd1 Pd2 25.0(2)
C28 N2 Pd1 Pd2 -151.2(2)
C1 S1 Pd1 C6 143.15(13)
C1 S1 Pd1 N2 -41.99(11)
C1 S1 Pd1 Se1 132.40(17)
C1 S1 Pd1 Pd2 40.29(10)
C8 Se1 Pd1 C6 -2.69(12)
C15 Se1 Pd1 C6 104.81(13)
C8 Se1 Pd1 N2 -177.58(10)
C15 Se1 Pd1 N2 -70.08(11)
C8 Se1 Pd1 S1 8.07(19)
C15 Se1 Pd1 S1 115.57(19)
C8 Se1 Pd1 Pd2 99.30(9)
C15 Se1 Pd1 Pd2 -153.20(9)
C30 C29 Pd2 N1 142.7(15)
C30 C29 Pd2 S2 -156.9(2)
C30 C29 Pd2 Se2 20.0(2)
C30 C29 Pd2 Pd1 -73.4(2)
C5 N1 Pd2 C29 -9.4(17)
C1 N1 Pd2 C29 169.0(16)
C5 N1 Pd2 S2 -69.7(2)
C1 N1 Pd2 S2 108.7(2)
C5 N1 Pd2 Se2 113.0(2)
C1 N1 Pd2 Se2 -68.6(2)
C5 N1 Pd2 Pd1 -153.6(2)
C1 N1 Pd2 Pd1 24.8(2)
C24 S2 Pd2 C29 140.08(13)
C24 S2 Pd2 N1 -42.99(12)
C24 S2 Pd2 Se2 116.87(17)
C24 S2 Pd2 Pd1 40.19(10)
C31 Se2 Pd2 C29 -11.16(12)
C38 Se2 Pd2 C29 98.32(13)
C31 Se2 Pd2 N1 171.83(10)
C38 Se2 Pd2 N1 -78.69(11)
C31 Se2 Pd2 S2 12.12(18)
C38 Se2 Pd2 S2 121.61(18)
C31 Se2 Pd2 Pd1 88.12(9)
C38 Se2 Pd2 Pd1 -162.39(9)
C6 Pd1 Pd2 C29 65.27(12)
N2 Pd1 Pd2 C29 -118.11(10)
S1 Pd1 Pd2 C29 150.58(8)
Se1 Pd1 Pd2 C29 -22.08(8)
C6 Pd1 Pd2 N1 -116.82(10)
N2 Pd1 Pd2 N1 59.80(8)
S1 Pd1 Pd2 N1 -31.51(6)
Se1 Pd1 Pd2 N1 155.83(6)
C6 Pd1 Pd2 S2 151.91(9)
N2 Pd1 Pd2 S2 -31.46(6)
S1 Pd1 Pd2 S2 -122.78(3)
Se1 Pd1 Pd2 S2 64.57(3)
C6 Pd1 Pd2 Se2 -20.40(9)
N2 Pd1 Pd2 Se2 156.22(6)
S1 Pd1 Pd2 Se2 64.91(2)
Se1 Pd1 Pd2 Se2 -107.749(19)
